data_2240387
loop_
_publ_author_name
'Tariq, Javaria'
'Murtaza, Shahzad'
'Tahir, Muhammad Nawaz'
'Zaheer, Muhammad'

_publ_section_title
;
 Crystal structure of
 <i>N</i>,<i>N</i>'-(1,2-phenylene)bis(2-chloroacetamide)
;
_journal_coeditor_code GK2623
_journal_issue 2
_journal_name_full 'Acta Crystallographica Section E'
_journal_page_first o108
_journal_paper_doi 10.1107/S2056989015000304
_journal_volume 71
_journal_year 2015
_chemical_formula_iupac 'C10 H10 Cl2 N2 O2'
_chemical_formula_moiety 'C10 H10 Cl2 N2 O2'
_chemical_formula_sum 'C10 H10 Cl2 N2 O2'
_chemical_formula_weight 261.10
_chemical_name_systematic
;
<i>N</i>,<i>N</i>'-(1,2-Phenylene)bis(2-chloroacetamide)
;
_space_group_crystal_system monoclinic
_space_group_IT_number 14
_space_group_name_Hall '-P 2ybc'
_space_group_name_H-M_alt 'P 1 21/c 1'
_symmetry_space_group_name_Hall '-P 2ybc'
_symmetry_space_group_name_H-M 'P 1 21/c 1'
_atom_sites_solution_hydrogens geom
_atom_sites_solution_primary direct
_atom_sites_solution_secondary difmap
_audit_creation_method SHELXL-97
_cell_angle_alpha 90
_cell_angle_beta 95.611(5)
_cell_angle_gamma 90
_cell_formula_units_Z 4
_cell_length_a 4.5731(4)
_cell_length_b 14.3260(16)
_cell_length_c 16.7472(15)
_cell_measurement_reflns_used 1685
_cell_measurement_temperature 296(2)
_cell_measurement_theta_max 26.00
_cell_measurement_theta_min 1.87
_cell_volume 1091.92(18)
_computing_cell_refinement
;
SAINT (Bruker, 2007)
;
_computing_data_collection
;
APEX2 (Bruker, 2007)
;
_computing_data_reduction
;
SAINT (Bruker, 2007)
;
_computing_molecular_graphics
;
ORTEP-3 for Windows (Farrugia, 2012) and PLATON (Spek, 2009)
;
_computing_publication_material
;
WinGX (Farrugia, 2012) and PLATON (Spek, 2009)
;
_computing_structure_refinement
;
SHELXL97 (Sheldrick, 2008)
;
_computing_structure_solution
;
SHELXS97 (Sheldrick, 2008)
;
_diffrn_ambient_temperature 296(2)
_diffrn_detector_area_resol_mean 8.00
_diffrn_measured_fraction_theta_full 0.999
_diffrn_measured_fraction_theta_max 0.999
_diffrn_measurement_device_type 'Bruker Kappa APEXII CCD'
_diffrn_measurement_method \w
_diffrn_radiation_monochromator graphite
_diffrn_radiation_source 'fine-focus sealed tube'
_diffrn_radiation_type MoK\a
_diffrn_radiation_wavelength 0.71073
_diffrn_reflns_av_R_equivalents 0.0305
_diffrn_reflns_limit_h_max 5
_diffrn_reflns_limit_h_min -5
_diffrn_reflns_limit_k_max 14
_diffrn_reflns_limit_k_min -17
_diffrn_reflns_limit_l_max 20
_diffrn_reflns_limit_l_min -20
_diffrn_reflns_number 8308
_diffrn_reflns_theta_full 26.0
_diffrn_reflns_theta_max 26.0
_diffrn_reflns_theta_min 1.87
_diffrn_standards_number 0
_exptl_absorpt_coefficient_mu 0.579
_exptl_absorpt_correction_T_max 0.911
_exptl_absorpt_correction_T_min 0.803
_exptl_absorpt_correction_type multi-scan
_exptl_absorpt_process_details
;
(SADABS; Bruker, 2005)
;
_exptl_crystal_colour colorless
_exptl_crystal_density_diffrn 1.588
_exptl_crystal_density_method 'not measured'
_exptl_crystal_description needle
_exptl_crystal_F_000 536
_exptl_crystal_size_max 0.40
_exptl_crystal_size_mid 0.22
_exptl_crystal_size_min 0.16
_refine_diff_density_max 0.253
_refine_diff_density_min -0.282
_refine_ls_goodness_of_fit_ref 1.031
_refine_ls_hydrogen_treatment constr
_refine_ls_matrix_type full
_refine_ls_number_parameters 145
_refine_ls_number_reflns 2154
_refine_ls_number_restraints 0
_refine_ls_restrained_S_all 1.031
_refine_ls_R_factor_all 0.0504
_refine_ls_R_factor_gt 0.0352
_refine_ls_shift/su_max 0.000
_refine_ls_shift/su_mean 0.000
_refine_ls_structure_factor_coef Fsqd
_refine_ls_weighting_details 'w=1/[\s^2^(Fo^2^)+(0.0318P)^2^+0.3920P] where P=(Fo^2^+2Fc^2^)/3'
_refine_ls_weighting_scheme calc
_refine_ls_wR_factor_gt 0.0761
_refine_ls_wR_factor_ref 0.0834
_reflns_number_gt 1685
_reflns_number_total 2154
_reflns_threshold_expression I>2\s(I)
_cod_data_source_file gk2623sup1.cif
_cod_data_source_block I
_cod_database_code 2240387
_cod_database_fobs_code 2240387
_shelx_space_group_comment
;
The symmetry employed for this shelxl refinement is uniquely defined
by the following loop, which should always be used as a source of
symmetry information in preference to the above space-group names.
They are only intended as comments.
;
_shelxl_version_number 2014/6

loop_
_space_group_symop_operation_xyz
'x, y, z'
'-x, y+1/2, -z+1/2'
'-x, -y, -z'
'x, -y-1/2, z-1/2'

loop_
_atom_site_type_symbol
_atom_site_label
_atom_site_fract_x
_atom_site_fract_y
_atom_site_fract_z
_atom_site_U_iso_or_equiv
_atom_site_adp_type
_atom_site_calc_flag
_atom_site_occupancy
Cl Cl1 0.42275(13) 0.31322(5) 0.41502(3) 0.0566(2) Uani d 1
Cl Cl2 1.17253(12) -0.12690(5) 0.49132(3) 0.05386(19) Uani d 1
O O1 0.5571(3) 0.29789(10) 0.23928(9) 0.0451(4) Uani d 1
O O2 1.2396(3) 0.00838(11) 0.36111(8) 0.0451(4) Uani d 1
N N1 0.5615(3) 0.14134(11) 0.26212(9) 0.0310(4) Uani d 1
H H1 0.4935 0.0990 0.2917 0.037 Uiso calc 1
N N2 0.8285(3) -0.03260(11) 0.28396(9) 0.0331(4) Uani d 1
H H2 0.6706 -0.0656 0.2809 0.040 Uiso calc 1
C C1 0.2642(4) 0.23927(16) 0.33817(13) 0.0420(5) Uani d 1
H H1A 0.2243 0.1785 0.3602 0.050 Uiso calc 1
H H1B 0.0799 0.2655 0.3148 0.050 Uiso calc 1
C C2 0.4749(4) 0.22930(14) 0.27444(11) 0.0318(4) Uani d 1
C C3 0.7526(4) 0.11071(14) 0.20580(10) 0.0297(4) Uani d 1
C C4 0.8061(4) 0.16327(16) 0.13895(12) 0.0392(5) Uani d 1
H H4 0.7163 0.2211 0.1303 0.047 Uiso calc 1
C C5 0.9919(5) 0.12981(17) 0.08557(12) 0.0441(5) Uani d 1
H H5 1.0262 0.1653 0.0409 0.053 Uiso calc 1
C C6 1.1271(4) 0.04451(17) 0.09760(12) 0.0428(5) Uani d 1
H H6 1.2544 0.0228 0.0618 0.051 Uiso calc 1
C C7 1.0726(4) -0.00838(15) 0.16302(12) 0.0382(5) Uani d 1
H H7 1.1621 -0.0664 0.1711 0.046 Uiso calc 1
C C8 0.8855(4) 0.02408(14) 0.21689(11) 0.0301(4) Uani d 1
C C9 1.0116(4) -0.03627(13) 0.35130(11) 0.0314(4) Uani d 1
C C10 0.8997(4) -0.09830(17) 0.41444(13) 0.0451(5) Uani d 1
H H10A 0.8221 -0.1553 0.3893 0.054 Uiso calc 1
H H10B 0.7399 -0.0669 0.4375 0.054 Uiso calc 1

loop_
_atom_site_aniso_label
_atom_site_aniso_U_11
_atom_site_aniso_U_22
_atom_site_aniso_U_33
_atom_site_aniso_U_12
_atom_site_aniso_U_13
_atom_site_aniso_U_23
Cl1 0.0649(4) 0.0620(5) 0.0442(3) -0.0031(3) 0.0113(3) -0.0083(3)
Cl2 0.0561(4) 0.0613(4) 0.0443(3) 0.0051(3) 0.0057(2) 0.0141(3)
O1 0.0551(9) 0.0273(9) 0.0557(9) 0.0023(6) 0.0198(7) 0.0054(7)
O2 0.0390(8) 0.0483(10) 0.0478(8) -0.0158(7) 0.0025(6) 0.0089(7)
N1 0.0331(8) 0.0248(10) 0.0368(8) -0.0025(6) 0.0114(7) 0.0037(7)
N2 0.0272(8) 0.0277(9) 0.0448(9) -0.0047(6) 0.0055(7) 0.0056(8)
C1 0.0354(11) 0.0351(13) 0.0574(13) -0.0016(9) 0.0148(9) -0.0049(11)
C2 0.0274(9) 0.0287(12) 0.0395(10) -0.0006(8) 0.0040(8) 0.0006(9)
C3 0.0268(9) 0.0299(11) 0.0327(9) -0.0042(8) 0.0052(7) -0.0024(9)
C4 0.0439(11) 0.0360(13) 0.0389(10) 0.0029(9) 0.0106(9) 0.0069(10)
C5 0.0498(13) 0.0494(15) 0.0347(10) -0.0058(11) 0.0122(9) 0.0042(10)
C6 0.0425(12) 0.0494(15) 0.0385(11) -0.0029(10) 0.0139(9) -0.0100(11)
C7 0.0351(10) 0.0318(12) 0.0484(12) 0.0002(9) 0.0071(9) -0.0068(10)
C8 0.0269(9) 0.0289(11) 0.0345(9) -0.0055(8) 0.0024(8) -0.0005(9)
C9 0.0300(10) 0.0237(11) 0.0420(10) 0.0011(8) 0.0102(8) 0.0015(9)
C10 0.0410(12) 0.0434(14) 0.0507(12) -0.0061(10) 0.0046(10) 0.0123(11)

loop_
_atom_type_symbol
_atom_type_description
_atom_type_scat_dispersion_real
_atom_type_scat_dispersion_imag
_atom_type_scat_source
C C 0.0033 0.0016 'International Tables Vol C Tables 4.2.6.8 and 6.1.1.4'
H H 0.0000 0.0000 'International Tables Vol C Tables 4.2.6.8 and 6.1.1.4'
N N 0.0061 0.0033 'International Tables Vol C Tables 4.2.6.8 and 6.1.1.4'
O O 0.0106 0.0060 'International Tables Vol C Tables 4.2.6.8 and 6.1.1.4'
Cl Cl 0.1484 0.1585 'International Tables Vol C Tables 4.2.6.8 and 6.1.1.4'

loop_
_geom_angle_atom_site_label_1
_geom_angle_atom_site_label_2
_geom_angle_atom_site_label_3
_geom_angle
C2 N1 C3 127.11(16)
C2 N1 H1 116.4
C3 N1 H1 116.4
C9 N2 C8 122.45(15)
C9 N2 H2 118.8
C8 N2 H2 118.8
C2 C1 Cl1 109.02(14)
C2 C1 H1A 109.9
Cl1 C1 H1A 109.9
C2 C1 H1B 109.9
Cl1 C1 H1B 109.9
H1A C1 H1B 108.3
O1 C2 N1 124.80(17)
O1 C2 C1 120.69(19)
N1 C2 C1 114.50(17)
C8 C3 C4 118.89(17)
C8 C3 N1 118.63(16)
C4 C3 N1 122.47(18)
C5 C4 C3 120.1(2)
C5 C4 H4 119.9
C3 C4 H4 119.9
C6 C5 C4 120.71(19)
C6 C5 H5 119.6
C4 C5 H5 119.6
C7 C6 C5 119.51(19)
C7 C6 H6 120.2
C5 C6 H6 120.2
C6 C7 C8 120.4(2)
C6 C7 H7 119.8
C8 C7 H7 119.8
C7 C8 C3 120.32(18)
C7 C8 N2 119.55(18)
C3 C8 N2 120.13(16)
O2 C9 N2 123.29(18)
O2 C9 C10 123.94(17)
N2 C9 C10 112.73(16)
C9 C10 Cl2 112.76(14)
C9 C10 H10A 109.0
Cl2 C10 H10A 109.0
C9 C10 H10B 109.0
Cl2 C10 H10B 109.0
H10A C10 H10B 107.8

loop_
_geom_bond_atom_site_label_1
_geom_bond_atom_site_label_2
_geom_bond_distance
Cl1 C1 1.767(2)
Cl2 C10 1.752(2)
O1 C2 1.223(2)
O2 C9 1.221(2)
N1 C2 1.343(2)
N1 C3 1.417(2)
N1 H1 0.8600
N2 C9 1.338(2)
N2 C8 1.431(2)
N2 H2 0.8600
C1 C2 1.513(3)
C1 H1A 0.9700
C1 H1B 0.9700
C3 C8 1.387(3)
C3 C4 1.391(3)
C4 C5 1.378(3)
C4 H4 0.9300
C5 C6 1.375(3)
C5 H5 0.9300
C6 C7 1.375(3)
C6 H6 0.9300
C7 C8 1.383(3)
C7 H7 0.9300
C9 C10 1.509(3)
C10 H10A 0.9700
C10 H10B 0.9700

loop_
_geom_hbond_atom_site_label_D
_geom_hbond_atom_site_label_H
_geom_hbond_atom_site_label_A
_geom_hbond_site_symmetry_A
_geom_hbond_distance_DH
_geom_hbond_distance_HA
_geom_hbond_distance_DA
_geom_hbond_angle_DHA
N1 H1 O2 1_455 0.86 2.16 3.003(2) 168
N2 H2 O1 2_645 0.86 2.23 3.004(2) 150
C1 H1A O2 1_455 0.97 2.44 3.333(3) 153

loop_
_geom_torsion_atom_site_label_1
_geom_torsion_atom_site_label_2
_geom_torsion_atom_site_label_3
_geom_torsion_atom_site_label_4
_geom_torsion
C3 N1 C2 O1 -2.1(3)
C3 N1 C2 C1 178.87(16)
Cl1 C1 C2 O1 -58.8(2)
Cl1 C1 C2 N1 120.23(16)
C2 N1 C3 C8 161.13(17)
C2 N1 C3 C4 -20.4(3)
C8 C3 C4 C5 -0.9(3)
N1 C3 C4 C5 -179.38(18)
C3 C4 C5 C6 -0.2(3)
C4 C5 C6 C7 0.9(3)
C5 C6 C7 C8 -0.6(3)
C6 C7 C8 C3 -0.5(3)
C6 C7 C8 N2 179.12(17)
C4 C3 C8 C7 1.2(3)
N1 C3 C8 C7 179.76(16)
C4 C3 C8 N2 -178.35(17)
N1 C3 C8 N2 0.2(2)
C9 N2 C8 C7 81.8(2)
C9 N2 C8 C3 -98.6(2)
C8 N2 C9 O2 0.4(3)
C8 N2 C9 C10 178.10(17)
O2 C9 C10 Cl2 -17.4(3)
N2 C9 C10 Cl2 164.89(15)
